data_2243421
loop_
_publ_author_name
'Assoumatine, Tokour\'e'
'Stoeckli-Evans, Helen'

_publ_section_title
;
 Crystal structures of [(\m~2~-L1)dibromidodicopper(II)] dibromide and
 poly[[(\m~2~-L1)diiodidodicopper(I)]-di-\m-iodido-dicopper(I)], where L1
 is 2,5,8,11,14,17-hexathia-[9.9](2,6,3,5)-pyrazinophane
;
_journal_issue 7
_journal_name_full 'Acta Crystallographica Section E'
_journal_page_first 984
_journal_page_last 989
_journal_paper_doi 10.1107/S2056989020007161
_journal_volume 76
_journal_year 2020
_chemical_formula_iupac '[Cu2 Br2 (C16 H24 N2 S6)] Br2'
_chemical_formula_moiety 'C16 H24 Br2 Cu2 N2 S6 2+, 2(Br -)'
_chemical_formula_sum 'C16 H24 Br4 Cu2 N2 S6'
_chemical_formula_weight 883.45
_chemical_name_systematic '[\m~2~-2,5,8,11,14,17-Hexathia-[9.9](2,6,3,5)-pyrazinophane]bis[bromidocopper(II)] dibromide'
_space_group_crystal_system triclinic
_space_group_IT_number 2
_space_group_name_Hall '-P 1'
_space_group_name_H-M_alt 'P -1'
_atom_sites_solution_hydrogens geom
_atom_sites_solution_primary direct
_atom_sites_solution_secondary difmap
_audit_creation_method SHELXL-2018/3
_cell_angle_alpha 71.842(12)
_cell_angle_beta 74.702(12)
_cell_angle_gamma 72.694(12)
_cell_formula_units_Z 1
_cell_length_a 7.2090(7)
_cell_length_b 8.1422(8)
_cell_length_c 12.3904(14)
_cell_measurement_reflns_used 5000
_cell_measurement_temperature 223(2)
_cell_measurement_theta_max 25.8
_cell_measurement_theta_min 2.71
_cell_volume 647.93(13)
_computing_cell_refinement
;
CELL in <i>IPDS-I</i> (Stoe & Cie, 1997)
;
_computing_data_collection
;
EXPOSE in <i>IPDS-I</i> (Stoe & Cie, 1997)
;
_computing_data_reduction
;
INTEGRATE in <i>IPDS-I</i> (Stoe & Cie, 1997)
;
_computing_molecular_graphics
;
Mercury (Macrae <i>et al.</i>,  2020)
;
_computing_publication_material
;
<i>SHELXL2018/3</i> (Sheldrick, 2015), PLATON (Spek, 2020) and
publcif (Westrip, 2010)
;
_computing_structure_refinement
;
<i>SHELXL2018/3</i> (Sheldrick, 2015)
;
_computing_structure_solution
;
SHELXS97 (Sheldrick, 2008)
;
_diffrn_ambient_temperature 223(2)
_diffrn_detector 'image plate'
_diffrn_measured_fraction_theta_full 0.938
_diffrn_measured_fraction_theta_max 0.931
_diffrn_measurement_device '1 circle goniometer'
_diffrn_measurement_device_type 'STOE IPDS 1'
_diffrn_measurement_method '\f rotation'
_diffrn_radiation_monochromator 'plane graphite'
_diffrn_radiation_source 'fine-focus sealed tube'
_diffrn_radiation_type MoK\a
_diffrn_radiation_wavelength 0.71073
_diffrn_reflns_av_R_equivalents 0.0762
_diffrn_reflns_av_unetI/netI 0.0828
_diffrn_reflns_limit_h_max 8
_diffrn_reflns_limit_h_min -8
_diffrn_reflns_limit_k_max 9
_diffrn_reflns_limit_k_min -9
_diffrn_reflns_limit_l_max 15
_diffrn_reflns_limit_l_min -15
_diffrn_reflns_number 5057
_diffrn_reflns_theta_full 25.242
_diffrn_reflns_theta_max 25.810
_diffrn_reflns_theta_min 2.708
_exptl_absorpt_coefficient_mu 8.302
_exptl_absorpt_correction_T_max 1.0000
_exptl_absorpt_correction_T_min 0.4214
_exptl_absorpt_correction_type multi-scan
_exptl_absorpt_process_details
;
(MULABS; Spek, 2020)
;
_exptl_crystal_colour brown
_exptl_crystal_density_diffrn 2.264
_exptl_crystal_description plate
_exptl_crystal_F_000 428
_exptl_crystal_size_max 0.200
_exptl_crystal_size_mid 0.200
_exptl_crystal_size_min 0.030
_refine_diff_density_max 1.648
_refine_diff_density_min -1.673
_refine_ls_extinction_method none
_refine_ls_goodness_of_fit_ref 1.006
_refine_ls_hydrogen_treatment constr
_refine_ls_matrix_type full
_refine_ls_number_parameters 106
_refine_ls_number_reflns 2320
_refine_ls_number_restraints 0
_refine_ls_restrained_S_all 1.006
_refine_ls_R_factor_all 0.0696
_refine_ls_R_factor_gt 0.0600
_refine_ls_shift/su_max 0.000
_refine_ls_shift/su_mean 0.000
_refine_ls_structure_factor_coef Fsqd
_refine_ls_weighting_details 'w=1/[\s^2^(Fo^2^)+(0.1019P)^2^] where P=(Fo^2^+2Fc^2^)/3'
_refine_ls_weighting_scheme calc
_refine_ls_wR_factor_gt 0.1485
_refine_ls_wR_factor_ref 0.1529
_reflns_number_gt 1843
_reflns_number_total 2320
_reflns_threshold_expression 'I > 2\s(I)'
_cod_data_source_file pk2634sup1.cif
_cod_data_source_block I
_cod_database_code 2243421
_shelx_space_group_comment
;
The symmetry employed for this shelxl refinement is uniquely defined
by the following loop, which should always be used as a source of
symmetry information in preference to the above space-group names.
They are only intended as comments.
;
_shelx_estimated_absorpt_t_min 0.288
_shelx_estimated_absorpt_t_max 0.789

loop_
_space_group_symop_operation_xyz
'x, y, z'
'-x, -y, -z'

loop_
_atom_site_type_symbol
_atom_site_label
_atom_site_fract_x
_atom_site_fract_y
_atom_site_fract_z
_atom_site_U_iso_or_equiv
_atom_site_adp_type
_atom_site_calc_flag
_atom_site_occupancy
_atom_site_disorder_assembly
_atom_site_disorder_group
Br Br1 0.19307(12) 0.19827(12) 0.45400(7) 0.0328(3) Uani d 1 . .
Cu Cu1 0.38840(13) 0.35871(11) 0.29477(7) 0.0163(3) Uani d 1 . .
S S1 0.1670(3) 0.6379(2) 0.28528(15) 0.0215(4) Uani d 1 . .
S S2 0.6115(3) 0.4639(2) 0.36310(15) 0.0197(4) Uani d 1 . .
S S3 0.6481(3) 0.1120(2) 0.27313(15) 0.0175(4) Uani d 1 . .
N N1 0.4546(9) 0.4439(7) 0.1184(5) 0.0156(7) Uani d 1 . .
C C1 0.5922(11) 0.3381(9) 0.0573(6) 0.0156(7) Uani d 1 . .
C C2 0.3618(10) 0.6046(9) 0.0628(6) 0.0156(7) Uani d 1 . .
C C3 0.2054(11) 0.7229(9) 0.1295(6) 0.0202(16) Uani d 1 . .
H H3A 0.080095 0.744824 0.104611 0.024 Uiso calc 1 . .
H H3B 0.240502 0.837592 0.109580 0.024 Uiso calc 1 . .
C C4 0.3042(11) 0.7561(10) 0.3270(6) 0.0213(9) Uani d 1 . .
H H4A 0.262709 0.883424 0.290981 0.026 Uiso calc 1 . .
H H4B 0.267942 0.739951 0.411020 0.026 Uiso calc 1 . .
C C5 0.5303(11) 0.6978(9) 0.2940(6) 0.0156(7) Uani d 1 . .
H H5A 0.592228 0.768345 0.318918 0.019 Uiso calc 1 . .
H H5B 0.570091 0.717761 0.209820 0.019 Uiso calc 1 . .
C C6 0.8280(12) 0.3836(9) 0.2624(6) 0.0213(9) Uani d 1 . .
H H6A 0.808898 0.438922 0.182395 0.026 Uiso calc 1 . .
H H6B 0.945536 0.410333 0.272072 0.026 Uiso calc 1 . .
C C7 0.8506(11) 0.1809(9) 0.2918(7) 0.0223(16) Uani d 1 . .
H H7A 0.867485 0.130400 0.372431 0.027 Uiso calc 1 . .
H H7B 0.971846 0.130109 0.243159 0.027 Uiso calc 1 . .
C C8 0.6904(12) 0.1574(9) 0.1173(6) 0.0213(9) Uani d 1 . .
H H8A 0.833237 0.139237 0.087755 0.026 Uiso calc 1 . .
H H8B 0.644904 0.070380 0.097392 0.026 Uiso calc 1 . .
Br Br2 0.21653(11) 0.20772(10) 0.02398(7) 0.0267(3) Uani d 1 . .

loop_
_atom_site_aniso_label
_atom_site_aniso_U_11
_atom_site_aniso_U_22
_atom_site_aniso_U_33
_atom_site_aniso_U_12
_atom_site_aniso_U_13
_atom_site_aniso_U_23
Br1 0.0270(5) 0.0335(5) 0.0267(5) -0.0116(4) -0.0043(3) 0.0114(3)
Cu1 0.0194(5) 0.0085(5) 0.0194(5) -0.0036(4) -0.0032(4) -0.0013(3)
S1 0.0215(10) 0.0172(10) 0.0201(9) 0.0018(8) -0.0013(7) -0.0053(7)
S2 0.0281(10) 0.0115(9) 0.0223(9) -0.0028(8) -0.0095(8) -0.0060(7)
S3 0.0270(10) 0.0051(8) 0.0195(8) -0.0025(8) -0.0085(7) 0.0005(6)
N1 0.0223(18) 0.0065(15) 0.0219(16) -0.0034(14) -0.0088(13) -0.0053(12)
C1 0.0223(18) 0.0065(15) 0.0219(16) -0.0034(14) -0.0088(13) -0.0053(12)
C2 0.0223(18) 0.0065(15) 0.0219(16) -0.0034(14) -0.0088(13) -0.0053(12)
C3 0.029(4) 0.012(4) 0.014(3) 0.008(3) -0.007(3) -0.006(3)
C4 0.031(3) 0.011(2) 0.022(2) -0.002(2) -0.0101(19) -0.0047(17)
C5 0.0223(18) 0.0065(15) 0.0219(16) -0.0034(14) -0.0088(13) -0.0053(12)
C6 0.031(3) 0.011(2) 0.022(2) -0.002(2) -0.0101(19) -0.0047(17)
C7 0.024(4) 0.011(4) 0.035(4) 0.002(3) -0.020(3) -0.004(3)
C8 0.031(3) 0.011(2) 0.022(2) -0.002(2) -0.0101(19) -0.0047(17)
Br2 0.0247(4) 0.0210(4) 0.0385(5) -0.0073(4) -0.0041(3) -0.0127(3)

loop_
_atom_type_symbol
_atom_type_description
_atom_type_scat_dispersion_real
_atom_type_scat_dispersion_imag
_atom_type_scat_source
C C 0.0033 0.0016 'International Tables Vol C Tables 4.2.6.8 and 6.1.1.4'
H H 0.0000 0.0000 'International Tables Vol C Tables 4.2.6.8 and 6.1.1.4'
Br Br -0.2901 2.4595 'International Tables Vol C Tables 4.2.6.8 and 6.1.1.4'
Cu Cu 0.3201 1.2651 'International Tables Vol C Tables 4.2.6.8 and 6.1.1.4'
N N 0.0061 0.0033 'International Tables Vol C Tables 4.2.6.8 and 6.1.1.4'
S S 0.1246 0.1234 'International Tables Vol C Tables 4.2.6.8 and 6.1.1.4'

loop_
_geom_angle_atom_site_label_1
_geom_angle_atom_site_label_2
_geom_angle_atom_site_label_3
_geom_angle_site_symmetry_1
_geom_angle_site_symmetry_3
_geom_angle
_geom_angle_publ_flag
N1 Cu1 S1 . . 85.26(18) y
N1 Cu1 S3 . . 85.38(18) y
S3 Cu1 S1 . . 168.54(7) y
N1 Cu1 Br1 . . 145.45(15) y
S1 Cu1 Br1 . . 96.48(6) y
S3 Cu1 Br1 . . 94.97(6) y
N1 Cu1 S2 . . 104.48(15) y
S1 Cu1 S2 . . 88.79(7) y
S3 Cu1 S2 . . 87.17(7) y
Br1 Cu1 S2 . . 110.05(6) y
C3 S1 C4 . . 102.4(3) ?
C3 S1 Cu1 . . 98.5(2) ?
C4 S1 Cu1 . . 101.4(3) ?
C6 S2 C5 . . 104.4(3) ?
C6 S2 Cu1 . . 93.8(2) ?
C5 S2 Cu1 . . 96.5(2) ?
C7 S3 C8 . . 100.9(4) ?
C7 S3 Cu1 . . 101.0(2) ?
C8 S3 Cu1 . . 97.8(3) ?
C1 N1 C2 . . 119.4(6) ?
C1 N1 Cu1 . . 119.9(5) ?
C2 N1 Cu1 . . 120.7(5) ?
N1 C1 C2 . 2_665 120.2(7) ?
N1 C1 C8 . . 119.9(6) ?
C2 C1 C8 2_665 . 119.9(6) ?
N1 C2 C1 . 2_665 120.4(6) ?
N1 C2 C3 . . 120.1(6) ?
C1 C2 C3 2_665 . 119.5(7) ?
C2 C3 S1 . . 115.3(5) ?
C2 C3 H3A . . 108.4 ?
S1 C3 H3A . . 108.4 ?
C2 C3 H3B . . 108.4 ?
S1 C3 H3B . . 108.4 ?
H3A C3 H3B . . 107.5 ?
C5 C4 S1 . . 115.1(5) ?
C5 C4 H4A . . 108.5 ?
S1 C4 H4A . . 108.5 ?
C5 C4 H4B . . 108.5 ?
S1 C4 H4B . . 108.5 ?
H4A C4 H4B . . 107.5 ?
C4 C5 S2 . . 109.4(4) ?
C4 C5 H5A . . 109.8 ?
S2 C5 H5A . . 109.8 ?
C4 C5 H5B . . 109.8 ?
S2 C5 H5B . . 109.8 ?
H5A C5 H5B . . 108.3 ?
C7 C6 S2 . . 105.4(5) ?
C7 C6 H6A . . 110.7 ?
S2 C6 H6A . . 110.7 ?
C7 C6 H6B . . 110.7 ?
S2 C6 H6B . . 110.7 ?
H6A C6 H6B . . 108.8 ?
C6 C7 S3 . . 115.5(5) ?
C6 C7 H7A . . 108.4 ?
S3 C7 H7A . . 108.4 ?
C6 C7 H7B . . 108.4 ?
S3 C7 H7B . . 108.4 ?
H7A C7 H7B . . 107.5 ?
C1 C8 S3 . . 115.4(5) ?
C1 C8 H8A . . 108.4 ?
S3 C8 H8A . . 108.4 ?
C1 C8 H8B . . 108.4 ?
S3 C8 H8B . . 108.4 ?
H8A C8 H8B . . 107.5 ?

loop_
_geom_bond_atom_site_label_1
_geom_bond_atom_site_label_2
_geom_bond_site_symmetry_2
_geom_bond_distance
_geom_bond_publ_flag
Cu1 N1 . 2.046(6) y
Cu1 S1 . 2.346(2) y
Cu1 S2 . 2.4549(18) y
Cu1 S3 . 2.333(2) y
Cu1 Br1 . 2.3672(11) y
S1 C3 . 1.811(7) ?
S1 C4 . 1.822(7) ?
S2 C6 . 1.815(8) ?
S2 C5 . 1.814(7) ?
S3 C7 . 1.802(7) ?
S3 C8 . 1.808(7) ?
N1 C1 . 1.342(9) ?
N1 C2 . 1.340(9) ?
C1 C2 2_665 1.394(10) ?
C1 C8 . 1.482(11) ?
C2 C3 . 1.497(9) ?
C3 H3A . 0.9800 ?
C3 H3B . 0.9800 ?
C4 C5 . 1.536(10) ?
C4 H4A . 0.9800 ?
C4 H4B . 0.9800 ?
C5 H5A . 0.9800 ?
C5 H5B . 0.9800 ?
C6 C7 . 1.542(9) ?
C6 H6A . 0.9800 ?
C6 H6B . 0.9800 ?
C7 H7A . 0.9800 ?
C7 H7B . 0.9800 ?
C8 H8A . 0.9800 ?
C8 H8B . 0.9800 ?

loop_
_geom_hbond_atom_site_label_D
_geom_hbond_atom_site_label_H
_geom_hbond_atom_site_label_A
_geom_hbond_site_symmetry_A
_geom_hbond_distance_DH
_geom_hbond_distance_HA
_geom_hbond_distance_DA
_geom_hbond_angle_DHA
_geom_hbond_publ_flag
C6 H6B S1 1_655 0.98 2.85 3.753(9) 154 yes
C5 H5A S3 1_565 0.98 2.81 3.634(8) 143 yes
C3 H3A Br2 2_565 0.98 2.86 3.814(8) 165 yes
C3 H3B Br2 1_565 0.98 2.83 3.770(7) 160 yes
C5 H5B Br2 2_665 0.98 2.87 3.821(7) 164 yes
C7 H7B Br2 1_655 0.98 2.82 3.646(8) 142 yes
C8 H8A Br2 1_655 0.98 2.84 3.769(9) 159 yes
C8 H8B Br2 2_655 0.98 2.89 3.713(7) 142 yes

loop_
_geom_torsion_atom_site_label_1
_geom_torsion_atom_site_label_2
_geom_torsion_atom_site_label_3
_geom_torsion_atom_site_label_4
_geom_torsion_site_symmetry_1
_geom_torsion_site_symmetry_2
_geom_torsion_site_symmetry_3
_geom_torsion_site_symmetry_4
_geom_torsion
_geom_torsion_publ_flag
C2 N1 C1 C2 . . . 2_665 0.2(10) ?
Cu1 N1 C1 C2 . . . 2_665 -179.9(4) ?
C2 N1 C1 C8 . . . . -177.6(5) ?
Cu1 N1 C1 C8 . . . . 2.3(8) ?
C1 N1 C2 C1 . . . 2_665 -0.2(10) ?
Cu1 N1 C2 C1 . . . 2_665 179.9(4) ?
C1 N1 C2 C3 . . . . 178.9(6) ?
Cu1 N1 C2 C3 . . . . -1.0(8) ?
N1 C2 C3 S1 . . . . 3.6(8) ?
C1 C2 C3 S1 2_665 . . . -177.3(5) ?
C4 S1 C3 C2 . . . . 99.9(5) ?
Cu1 S1 C3 C2 . . . . -3.8(5) ?
C3 S1 C4 C5 . . . . -71.0(6) ?
Cu1 S1 C4 C5 . . . . 30.4(6) ?
S1 C4 C5 S2 . . . . -59.9(6) ?
C6 S2 C5 C4 . . . . 148.0(5) ?
Cu1 S2 C5 C4 . . . . 52.4(4) ?
C5 S2 C6 C7 . . . . -158.1(5) ?
Cu1 S2 C6 C7 . . . . -60.3(5) ?
S2 C6 C7 S3 . . . . 62.3(6) ?
C8 S3 C7 C6 . . . . 74.9(6) ?
Cu1 S3 C7 C6 . . . . -25.4(6) ?
N1 C1 C8 S3 . . . . -11.6(8) ?
C2 C1 C8 S3 2_665 . . . 170.6(5) ?
C7 S3 C8 C1 . . . . -89.9(6) ?
Cu1 S3 C8 C1 . . . . 13.0(5) ?

_cod_database_fobs_code 2243421
